data_4331457
loop_
_publ_author_name
'Vladimir A. Morozov'
'Alla V. Arakcheeva'
'Boris S. Redkin'
'Vitaliy V. Sinitsyn'
'Salavat S. Khasanov'
'Elena V. Kudrenko'
'Maria V. Raskina'
'Oleg I. Lebedev'
'Gustaaf Van Tendeloo'

_publ_contact_author_address
;
  Lomonosov Moscow State University,
  Lenin Hills, Chemistry Department,
  Moscow, Russia, 119992
;
_publ_contact_author_email morozov111vla@mail.ru
_publ_contact_author_fax +7-495-9393316
_publ_contact_author_name 'Morozov, Vladimir A.'
_publ_contact_author_phone +7-495-9393687
_publ_section_title
;
Na2/7Gd4/7MoO4: a Modulated Scheelite-Type Structure and Conductivity
Properties
;
_journal_name_full 'Inorganic Chemistry'
_journal_page_first 5313
_journal_page_last 5324
_journal_paper_doi 10.1021/ic300221m
_journal_volume 51
_journal_year 2012
_chemical_formula_analytical Na0.286Gd0.571MoO4
_chemical_formula_iupac Na0.286Gd0.571MoO4
_chemical_formula_moiety '(Na1+)0.286,(Gd3+)0.571,(MoO4 2-)1'
_chemical_formula_structural Na0.286Gd0.571MoO4
_chemical_formula_sum 'Gd0.571 Mo Na0.286 O4'
_chemical_formula_weight 256.4
_chemical_name_common Na0.286Gd0.571MoO4
_chemical_name_systematic ' sodium gadolinium molybdenum oxide'
_space_group_ssg_name 'I -4(\a\-b0,\b\a0)00'
_symmetry_cell_setting tetragonal
_audit_creation_method 'Jana2006 Version : 23/10/2010'
_cell_angle_alpha 90
_cell_angle_beta 90
_cell_angle_gamma 90
_cell_formula_units_Z 4
_cell_length_a 5.2127(2)
_cell_length_b 5.2127(2)
_cell_length_c 11.4523(11)
_cell_measurement_reflns_used 19203
_cell_measurement_temperature 293(2)
_cell_measurement_theta_max 40.19
_cell_measurement_theta_min 2.44
_cell_modulation_dimension 2
_cell_volume 311.18(3)
_computing_cell_refinement
;
CrysAlisPro, Oxford Diffraction Ltd.,
Version 1.171.34.40 (release 27-08-2010 CrysAlis171 .NET)
(compiled Aug 27 2010,11:50:40)
;
_computing_data_collection
;
CrysAlisPro, Oxford Diffraction Ltd.,
Version 1.171.34.40 (release 27-08-2010 CrysAlis171 .NET)
(compiled Aug 27 2010,11:50:40)
;
_computing_data_reduction
;
CrysAlisPro, Oxford Diffraction Ltd.,
Version 1.171.34.40 (release 27-08-2010 CrysAlis171 .NET)
(compiled Aug 27 2010,11:50:40)
;
_diffrn_ambient_temperature 293
_diffrn_detector_area_resol_mean 10.4752
_diffrn_measured_fraction_theta_full 0.99
_diffrn_measured_fraction_theta_max 0.99
_diffrn_measurement_device 'four-cycle diffractometer'
_diffrn_measurement_device_type 'Xcalibur, Ruby, Gemini'
_diffrn_measurement_method '\w scans'
_diffrn_radiation_monochromator graphite
_diffrn_radiation_source 'Enhance (Mo) X-ray Source'
_diffrn_radiation_type 'Mo K\a'
_diffrn_radiation_wavelength 0.7107
_diffrn_reflns_av_R_equivalents 0.036
_diffrn_reflns_av_sigmaI/netI 0.0055
_diffrn_reflns_limit_h_max 10
_diffrn_reflns_limit_h_min -10
_diffrn_reflns_limit_index_m_1_max 1
_diffrn_reflns_limit_index_m_1_min -1
_diffrn_reflns_limit_index_m_2_max 1
_diffrn_reflns_limit_index_m_2_min -1
_diffrn_reflns_limit_k_max 10
_diffrn_reflns_limit_k_min -10
_diffrn_reflns_limit_l_max 20
_diffrn_reflns_limit_l_min -20
_diffrn_reflns_number 234208
_diffrn_reflns_theta_full 40.29
_diffrn_reflns_theta_max 40.29
_diffrn_reflns_theta_min 2.45
_diffrn_source 'X-ray tube'
_exptl_absorpt_coefficient_mu 15.986
_exptl_absorpt_correction_T_max 0.0859
_exptl_absorpt_correction_T_min 0.0401
_exptl_absorpt_correction_type sphere
_exptl_absorpt_process_details 'Jana2006  (Petricek, Dusek & Palatinus, 2000)'
_exptl_crystal_density_diffrn 5.4705
_exptl_crystal_F_000 455
_refine_diff_density_max 3.61
_refine_diff_density_min -1.40
_refine_ls_abs_structure_details '  4252 of Friedel pairs used in the refinement'
_refine_ls_abs_structure_Flack 0.505(7)
_refine_ls_extinction_coef 940(20)
_refine_ls_extinction_method 'B-C type 1 gaussian isotropic (Becker & Coppens, 1974)'
_refine_ls_goodness_of_fit_gt 2.46
_refine_ls_goodness_of_fit_ref 2.02
_refine_ls_number_constraints 43
_refine_ls_number_parameters 250
_refine_ls_number_reflns 8829
_refine_ls_number_restraints 0
_refine_ls_R_factor_all 0.0538
_refine_ls_R_factor_gt 0.0349
_refine_ls_shift/su_max 0.0284
_refine_ls_shift/su_mean 0.0029
_refine_ls_structure_factor_coef F
_refine_ls_weighting_details w=1/(\s^2^(F)+0.0001F^2^)
_refine_ls_weighting_scheme sigma
_refine_ls_wR_factor_gt 0.0473
_refine_ls_wR_factor_ref 0.0489
_reflns_number_gt 5643
_reflns_number_total 8829
_reflns_threshold_expression I>3\s(I)
_cod_original_formula_sum 'Gd0.571 Mo1 Na0.286 O4'
_cod_database_code 4331457
_[local]_bilbao_database_code 7622EyltwI

loop_
_space_group_symop_ssg_id
_space_group_symop_ssg_operation_algebraic
1 x1,x2,x3,x4,x5
2 -x1+1/2,-x2+1/2,x3+1/2,-x4,-x5
3 x2,-x1,-x3,x5,-x4
4 -x2+1/2,x1+1/2,-x3+1/2,-x5,x4
5 x1+1/2,x2+1/2,x3+1/2,x4,x5
6 -x1,-x2,x3,-x4,-x5
7 x2+1/2,-x1+1/2,-x3+1/2,x5,-x4
8 -x2,x1,-x3,-x5,x4

loop_
_atom_site_label
_atom_site_type_symbol
_atom_site_fract_x
_atom_site_fract_y
_atom_site_fract_z
_atom_site_adp_type
_atom_site_U_iso_or_equiv
_atom_site_symmetry_multiplicity
_atom_site_occupancy
_atom_site_calc_flag
_atom_site_refinement_flags
_atom_site_disorder_assembly
_atom_site_disorder_group
Mo1 Mo 0 0 0 Uani 0.01201(6) 2 1 d . . .
Mo2 Mo 0.5 0 0.25 Uani 0.01214(6) 2 1 d . . .
Na1 Na 0 0.5 0.25 Uani 0.01127(7) 2 0.1085(13) d . . .
Na2 Na 1 0 0.5 Uani 0.00695(6) 2 0.4629 d . . .
Gd1 Gd 0 0.5 0.25 Uani 0.01127(7) 2 0.6305(4) d . . .
Gd2 Gd 1 0 0.5 Uani 0.00695(6) 2 0.5124(4) d . . .
O1 O 0.24264(15) 0.14970(15) 0.91602(9) Uani 0.0217(2) 8 1 d . . .
O2 O 0.65083(14) -0.24337(15) 1.16655(8) Uani 0.0209(2) 8 1 d . . .

loop_
_atom_site_aniso_label
_atom_site_aniso_type_symbol
_atom_site_aniso_U_11
_atom_site_aniso_U_22
_atom_site_aniso_U_33
_atom_site_aniso_U_12
_atom_site_aniso_U_13
_atom_site_aniso_U_23
Mo1 Mo 0.01050(8) 0.01050(8) 0.01503(14) 0 0 0
Mo2 Mo 0.01081(7) 0.01081(7) 0.01478(13) 0 0 0
Na1 Na 0.01149(10) 0.01149(10) 0.01084(16) 0 0 0
Na2 Na 0.00720(10) 0.00720(10) 0.00646(13) 0 0 0
Gd1 Gd 0.01149(10) 0.01149(10) 0.01084(16) 0 0 0
Gd2 Gd 0.00720(10) 0.00720(10) 0.00646(13) 0 0 0
O1 O 0.0247(4) 0.0179(3) 0.0227(4) -0.0038(3) 0.0066(5) 0.0002(4)
O2 O 0.0162(3) 0.0209(3) 0.0256(4) 0.0017(3) 0.0012(4) -0.0036(5)

loop_
_atom_site_displace_Fourier_atom_site_label
_atom_site_displace_Fourier_axis
_atom_site_displace_Fourier_wave_vector_seq_id
_atom_site_displace_Fourier_param_cos
_atom_site_displace_Fourier_param_sin
Mo1 x 1 0 0.00392(13)
Mo1 y 1 0 0.00549(13)
Mo1 z 1 0.00040(11) 0
Mo1 x 2 0 -0.00549(13)
Mo1 y 2 0 0.00392(13)
Mo1 z 2 -0.00040(11) 0
Mo1 x 3 0 0.00003(5)
Mo1 y 3 0 -0.00023(5)
Mo1 z 3 -0.00059(3) 0
Mo1 x 4 0 -0.00023(5)
Mo1 y 4 0 -0.00003(5)
Mo1 z 4 0.00059(3) 0
Mo2 x 1 0 0.00563(12)
Mo2 y 1 0 0.00639(13)
Mo2 z 1 -0.00143(10) 0
Mo2 x 2 0 -0.00639(13)
Mo2 y 2 0 0.00563(12)
Mo2 z 2 0.00143(10) 0
Mo2 x 3 0 0.00063(7)
Mo2 y 3 0 -0.00042(7)
Mo2 z 3 0.00009(2) 0
Mo2 x 4 0 -0.00042(7)
Mo2 y 4 0 -0.00063(7)
Mo2 z 4 -0.00009(2) 0
Na1 x 1 0 -0.00552(12)
Na1 y 1 0 -0.00404(12)
Na1 z 1 -0.00054(10) 0
Na1 x 2 0 0.00404(12)
Na1 y 2 0 -0.00552(12)
Na1 z 2 0.00054(10) 0
Na1 x 3 0 0.00150(8)
Na1 y 3 0 0.00030(7)
Na1 z 3 -0.000162(19) 0
Na1 x 4 0 0.00030(7)
Na1 y 4 0 -0.00150(8)
Na1 z 4 0.000162(19) 0
Na2 x 1 0 -0.00411(13)
Na2 y 1 0 -0.00309(13)
Na2 z 1 0.00013(10) 0
Na2 x 2 0 0.00309(13)
Na2 y 2 0 -0.00411(13)
Na2 z 2 -0.00013(10) 0
Na2 x 3 0 0.00093(6)
Na2 y 3 0 -0.00001(6)
Na2 z 3 -0.00032(3) 0
Na2 x 4 0 -0.00001(6)
Na2 y 4 0 -0.00093(6)
Na2 z 4 0.00032(3) 0
Gd1 x 1 0 -0.00552(12)
Gd1 y 1 0 -0.00404(12)
Gd1 z 1 -0.00054(10) 0
Gd1 x 2 0 0.00404(12)
Gd1 y 2 0 -0.00552(12)
Gd1 z 2 0.00054(10) 0
Gd1 x 3 0 0.00150(8)
Gd1 y 3 0 0.00030(7)
Gd1 z 3 -0.000162(19) 0
Gd1 x 4 0 0.00030(7)
Gd1 y 4 0 -0.00150(8)
Gd1 z 4 0.000162(19) 0
Gd2 x 1 0 -0.00411(13)
Gd2 y 1 0 -0.00309(13)
Gd2 z 1 0.00013(10) 0
Gd2 x 2 0 0.00309(13)
Gd2 y 2 0 -0.00411(13)
Gd2 z 2 -0.00013(10) 0
Gd2 x 3 0 0.00093(6)
Gd2 y 3 0 -0.00001(6)
Gd2 z 3 -0.00032(3) 0
Gd2 x 4 0 -0.00001(6)
Gd2 y 4 0 -0.00093(6)
Gd2 z 4 0.00032(3) 0
O1 x 1 -0.0024(3) 0.0059(3)
O1 y 1 0.0036(3) -0.0020(2)
O1 z 1 0.00433(16) 0.00385(15)
O1 x 2 -0.0096(3) -0.0084(3)
O1 y 2 -0.0016(3) 0.0061(3)
O1 z 2 -0.00353(16) 0.00083(16)
O1 x 3 0.0012(3) -0.0009(2)
O1 y 3 -0.0004(2) 0.0004(2)
O1 z 3 0.00057(11) 0.00025(11)
O1 x 4 0.0006(2) -0.0005(2)
O1 y 4 0.0000(2) 0.0003(2)
O1 z 4 0.00007(11) 0.00064(10)
O2 x 1 -0.0015(3) 0.0054(3)
O2 y 1 0.0088(3) 0.0076(3)
O2 z 1 -0.00330(16) 0.00089(16)
O2 x 2 0.0036(3) 0.0017(2)
O2 y 2 0.0039(3) 0.0067(3)
O2 z 2 0.00434(16) -0.00360(15)
O2 x 3 0.0002(2) 0.0002(2)
O2 y 3 -0.0011(2) -0.0006(2)
O2 z 3 0.00036(11) -0.00048(11)
O2 x 4 -0.0005(2) 0.0003(2)
O2 y 4 -0.0015(2) 0.0007(2)
O2 z 4 0.00046(11) 0.00030(11)

loop_
_atom_site_Fourier_wave_vector_seq_id
_atom_site_Fourier_wave_vector_x
_atom_site_Fourier_wave_vector_y
_atom_site_Fourier_wave_vector_z
1 0.56440 0.79760 0.00000
2 -0.79760 0.56440 0.00000
3 -1.36200 -0.23320 0.00000
4 -0.23320 1.36200 0.00000

loop_
_atom_site_occ_Fourier_atom_site_label
_atom_site_occ_Fourier_wave_vector_seq_id
_atom_site_occ_Fourier_param_cos
_atom_site_occ_Fourier_param_sin
Na1 1 0.0772 0
Na1 2 0.0772 0
Na1 3 0.0072 0
Na1 4 0.0072 0
Na2 1 0.2458 0
Na2 2 0.2458 0
Na2 3 0.0125 0
Na2 4 0.0125 0
Gd1 1 -0.2228(9) 0
Gd1 2 -0.2228(9) 0
Gd1 3 -0.0075(7) 0
Gd1 4 -0.0075(7) 0
Gd2 1 -0.2477(8) 0
Gd2 2 -0.2477(8) 0
Gd2 3 -0.0121(6) 0
Gd2 4 -0.0121(6) 0

loop_
_atom_site_U_Fourier_atom_site_label
_atom_site_U_Fourier_tens_elem
_atom_site_U_Fourier_wave_vector_seq_id
_atom_site_U_Fourier_param_cos
_atom_site_U_Fourier_param_sin
Mo1 U11 1 -0.0003(2) 0
Mo1 U22 1 -0.0011(2) 0
Mo1 U33 1 -0.00184(11) 0
Mo1 U12 1 -0.00056(14) 0
Mo1 U13 1 0 0.00159(16)
Mo1 U23 1 0 -0.00082(18)
Mo1 U11 2 -0.0011(2) 0
Mo1 U22 2 -0.0003(2) 0
Mo1 U33 2 -0.00184(11) 0
Mo1 U12 2 0.00056(14) 0
Mo1 U13 2 0 -0.00082(18)
Mo1 U23 2 0 -0.00159(16)
Mo1 U11 3 -0.00087(8) 0
Mo1 U22 3 -0.00133(8) 0
Mo1 U33 3 -0.00166(12) 0
Mo1 U12 3 0.00036(7) 0
Mo1 U13 3 0 -0.00016(9)
Mo1 U23 3 0 0.00013(10)
Mo1 U11 4 -0.00133(8) 0
Mo1 U22 4 -0.00087(8) 0
Mo1 U33 4 -0.00166(12) 0
Mo1 U12 4 -0.00036(7) 0
Mo1 U13 4 0 -0.00013(10)
Mo1 U23 4 0 -0.00016(9)
Mo2 U11 1 -0.00043(16) 0
Mo2 U22 1 -0.00039(18) 0
Mo2 U33 1 0.00092(13) 0
Mo2 U12 1 -0.00099(11) 0
Mo2 U13 1 0 -0.00291(18)
Mo2 U23 1 0 -0.00043(18)
Mo2 U11 2 -0.00039(18) 0
Mo2 U22 2 -0.00043(16) 0
Mo2 U33 2 0.00092(13) 0
Mo2 U12 2 0.00099(11) 0
Mo2 U13 2 0 -0.00043(18)
Mo2 U23 2 0 0.00291(18)
Mo2 U11 3 0.00197(14) 0
Mo2 U22 3 0.00020(13) 0
Mo2 U33 3 0.00148(18) 0
Mo2 U12 3 -0.00033(8) 0
Mo2 U13 3 0 -0.00020(7)
Mo2 U23 3 0 0.00022(8)
Mo2 U11 4 0.00020(13) 0
Mo2 U22 4 0.00197(14) 0
Mo2 U33 4 0.00148(18) 0
Mo2 U12 4 0.00033(8) 0
Mo2 U13 4 0 -0.00022(8)
Mo2 U23 4 0 -0.00020(7)
Na1 U11 1 0.00311(18) 0
Na1 U22 1 0.00135(19) 0
Na1 U33 1 0.00008(17) 0
Na1 U12 1 0.00002(10) 0
Na1 U13 1 0 -0.00007(14)
Na1 U23 1 0 -0.00015(14)
Na1 U11 2 0.00135(19) 0
Na1 U22 2 0.00311(18) 0
Na1 U33 2 0.00008(17) 0
Na1 U12 2 -0.00002(10) 0
Na1 U13 2 0 -0.00015(14)
Na1 U23 2 0 0.00007(14)
Na1 U11 3 0.00171(16) 0
Na1 U22 3 0.00126(13) 0
Na1 U33 3 0.00000(18) 0
Na1 U12 3 0.00024(7) 0
Na1 U13 3 0 -0.00005(7)
Na1 U23 3 0 -0.00016(8)
Na1 U11 4 0.00126(13) 0
Na1 U22 4 0.00171(16) 0
Na1 U33 4 0.00000(18) 0
Na1 U12 4 -0.00024(7) 0
Na1 U13 4 0 0.00016(8)
Na1 U23 4 0 -0.00005(7)
Na2 U11 1 -0.0016(2) 0
Na2 U22 1 -0.0024(2) 0
Na2 U33 1 -0.00190(13) 0
Na2 U12 1 -0.00027(12) 0
Na2 U13 1 0 -0.00079(14)
Na2 U23 1 0 -0.00006(14)
Na2 U11 2 -0.0024(2) 0
Na2 U22 2 -0.0016(2) 0
Na2 U33 2 -0.00190(13) 0
Na2 U12 2 0.00027(12) 0
Na2 U13 2 0 -0.00006(14)
Na2 U23 2 0 0.00079(14)
Na2 U11 3 0.00014(11) 0
Na2 U22 3 -0.00011(9) 0
Na2 U33 3 -0.00046(13) 0
Na2 U12 3 -0.00020(6) 0
Na2 U13 3 0 0.00015(9)
Na2 U23 3 0 -0.00017(10)
Na2 U11 4 -0.00011(9) 0
Na2 U22 4 0.00014(11) 0
Na2 U33 4 -0.00046(13) 0
Na2 U12 4 0.00020(6) 0
Na2 U13 4 0 0.00017(10)
Na2 U23 4 0 0.00015(9)
Gd1 U11 1 0.00311(18) 0
Gd1 U22 1 0.00135(19) 0
Gd1 U33 1 0.00008(17) 0
Gd1 U12 1 0.00002(10) 0
Gd1 U13 1 0 -0.00007(14)
Gd1 U23 1 0 -0.00015(14)
Gd1 U11 2 0.00135(19) 0
Gd1 U22 2 0.00311(18) 0
Gd1 U33 2 0.00008(17) 0
Gd1 U12 2 -0.00002(10) 0
Gd1 U13 2 0 -0.00015(14)
Gd1 U23 2 0 0.00007(14)
Gd1 U11 3 0.00171(16) 0
Gd1 U22 3 0.00126(13) 0
Gd1 U33 3 0.00000(18) 0
Gd1 U12 3 0.00024(7) 0
Gd1 U13 3 0 -0.00005(7)
Gd1 U23 3 0 -0.00016(8)
Gd1 U11 4 0.00126(13) 0
Gd1 U22 4 0.00171(16) 0
Gd1 U33 4 0.00000(18) 0
Gd1 U12 4 -0.00024(7) 0
Gd1 U13 4 0 0.00016(8)
Gd1 U23 4 0 -0.00005(7)
Gd2 U11 1 -0.0016(2) 0
Gd2 U22 1 -0.0024(2) 0
Gd2 U33 1 -0.00190(13) 0
Gd2 U12 1 -0.00027(12) 0
Gd2 U13 1 0 -0.00079(14)
Gd2 U23 1 0 -0.00006(14)
Gd2 U11 2 -0.0024(2) 0
Gd2 U22 2 -0.0016(2) 0
Gd2 U33 2 -0.00190(13) 0
Gd2 U12 2 0.00027(12) 0
Gd2 U13 2 0 -0.00006(14)
Gd2 U23 2 0 0.00079(14)
Gd2 U11 3 0.00014(11) 0
Gd2 U22 3 -0.00011(9) 0
Gd2 U33 3 -0.00046(13) 0
Gd2 U12 3 -0.00020(6) 0
Gd2 U13 3 0 0.00015(9)
Gd2 U23 3 0 -0.00017(10)
Gd2 U11 4 -0.00011(9) 0
Gd2 U22 4 0.00014(11) 0
Gd2 U33 4 -0.00046(13) 0
Gd2 U12 4 0.00020(6) 0
Gd2 U13 4 0 0.00017(10)
Gd2 U23 4 0 0.00015(9)
O1 U11 1 -0.0002(6) 0.0000(6)
O1 U22 1 0.0007(5) -0.0006(5)
O1 U33 1 0.0012(8) -0.0033(7)
O1 U12 1 -0.0013(5) 0.0005(5)
O1 U13 1 -0.0045(6) -0.0013(6)
O1 U23 1 0.0001(5) 0.0001(5)
O1 U11 2 -0.0008(6) 0.0014(6)
O1 U22 2 0.0002(5) 0.0026(6)
O1 U33 2 0.0021(7) 0.0062(7)
O1 U12 2 0.0029(5) -0.0014(5)
O1 U13 2 0.0035(5) 0.0009(6)
O1 U23 2 0.0000(5) 0.0009(5)
O1 U11 3 0.0014(6) -0.0010(6)
O1 U22 3 0.0004(5) -0.0006(5)
O1 U33 3 0.0011(6) -0.0012(6)
O1 U12 3 -0.0009(4) 0.0003(4)
O1 U13 3 0.0010(4) -0.0010(4)
O1 U23 3 0.0008(4) -0.0011(4)
O1 U11 4 -0.0027(6) 0.0008(6)
O1 U22 4 0.0003(5) 0.0001(5)
O1 U33 4 0.0019(6) -0.0008(5)
O1 U12 4 0.0010(4) 0.0003(4)
O1 U13 4 0.0008(4) 0.0010(4)
O1 U23 4 0.0017(4) -0.0010(4)
O2 U11 1 0.0006(5) 0.0004(6)
O2 U22 1 0.0007(6) 0.0015(5)
O2 U33 1 0.0057(8) 0.0057(7)
O2 U12 1 -0.0019(5) 0.0016(4)
O2 U13 1 -0.0001(5) 0.0003(5)
O2 U23 1 -0.0033(5) -0.0001(5)
O2 U11 2 0.0001(5) 0.0012(5)
O2 U22 2 0.0008(6) 0.0006(6)
O2 U33 2 0.0006(8) 0.0034(8)
O2 U12 2 0.0019(5) 0.0004(5)
O2 U13 2 0.0006(5) -0.0006(5)
O2 U23 2 0.0052(5) 0.0002(6)
O2 U11 3 0.0002(5) -0.0001(5)
O2 U22 3 -0.0013(5) -0.0011(5)
O2 U33 3 0.0026(6) -0.0012(6)
O2 U12 3 -0.0015(4) -0.0002(4)
O2 U13 3 0.0007(4) 0.0006(4)
O2 U23 3 -0.0010(4) 0.0012(4)
O2 U11 4 -0.0002(5) -0.0003(5)
O2 U22 4 0.0004(6) -0.0016(5)
O2 U33 4 -0.0002(6) -0.0018(6)
O2 U12 4 -0.0002(4) -0.0004(4)
O2 U13 4 0.0002(4) -0.0004(4)
O2 U23 4 -0.0002(4) 0.0006(4)

loop_
_atom_type_symbol
_atom_type_scat_dispersion_real
_atom_type_scat_dispersion_imag
_atom_type_scat_source
Na 0.036 0.025 'International Tables Vol C tables 4.2.6.8 and 6.1.1.1'
Gd -0.165 3.904 'International Tables Vol C tables 4.2.6.8 and 6.1.1.1'
Mo -1.683 0.686 'International Tables Vol C tables 4.2.6.8 and 6.1.1.1'
O 0.011 0.006 'International Tables Vol C tables 4.2.6.8 and 6.1.1.1'

loop_
_cell_wave_vector_seq_id
_cell_wave_vector_x
_cell_wave_vector_y
_cell_wave_vector_z
1 0.56440 0.79760 0.00000
2 -0.79760 0.56440 0.00000

loop_
_geom_bond_atom_site_label_1
_geom_bond_atom_site_label_2
_geom_bond_site_ssg_symmetry_1
_geom_bond_site_ssg_symmetry_2
_geom_bond_distance_av
_geom_bond_distance_min
_geom_bond_distance_max
_geom_bond_publ_flag
Mo1 O1 . 1_55455 1.772(6) 1.749(6) 1.792(6) yes
Mo1 O1 . 6_55455 1.772(6) 1.749(6) 1.792(6) yes
Mo1 O1 . 3_55655 1.772(6) 1.749(6) 1.792(6) yes
Mo1 O1 . 8_55655 1.772(6) 1.749(6) 1.792(6) yes
Mo2 O2 . 1_55455 1.773(6) 1.748(6) 1.802(6) yes
Mo2 O2 . 6_65455 1.774(6) 1.748(6) 1.802(6) yes
Mo2 O2 . 7_55655 1.773(6) 1.748(6) 1.802(6) yes
Mo2 O2 . 4_54655 1.774(6) 1.748(6) 1.802(6) yes
Na1 O1 . 5_45455 2.460(6) 2.379(6) 2.563(6) yes
Na1 O1 . 2_55455 2.458(6) 2.379(6) 2.563(6) yes
Na1 O1 . 3_56655 2.460(6) 2.378(6) 2.562(6) yes
Na1 O1 . 8_55655 2.460(6) 2.379(6) 2.563(6) yes
Na1 O2 . 1_46455 2.458(6) 2.388(6) 2.552(6) yes
Na1 O2 . 6_65455 2.457(6) 2.387(6) 2.552(6) yes
Na1 O2 . 7_56655 2.459(5) 2.388(5) 2.553(6) yes
Na1 O2 . 4_44655 2.457(5) 2.389(5) 2.552(6) yes
Na2 O1 . 5_54455 2.462(6) 2.381(6) 2.558(6) yes
Na2 O1 . 2_65455 2.462(6) 2.382(6) 2.559(6) yes
Na2 O1 . 7_55655 2.462(6) 2.382(6) 2.559(6) yes
Na2 O1 . 4_64655 2.461(6) 2.382(6) 2.559(6) yes
Na2 O2 . 5_55455 2.458(6) 2.373(6) 2.564(6) yes
Na2 O2 . 2_64455 2.460(6) 2.373(6) 2.564(6) yes
Na2 O2 . 7_65655 2.458(6) 2.373(6) 2.565(6) yes
Na2 O2 . 4_54655 2.458(6) 2.373(6) 2.565(6) yes
Gd1 O1 . 5_45455 2.454(6) 2.373(6) 2.563(6) yes
Gd1 O1 . 2_55455 2.452(6) 2.373(6) 2.563(6) yes
Gd1 O1 . 3_56655 2.453(6) 2.373(6) 2.562(6) yes
Gd1 O1 . 8_55655 2.454(6) 2.373(6) 2.563(6) yes
Gd1 O2 . 1_46455 2.452(6) 2.382(6) 2.552(6) yes
Gd1 O2 . 6_65455 2.452(6) 2.381(6) 2.552(6) yes
Gd1 O2 . 7_56655 2.454(5) 2.382(5) 2.553(6) yes
Gd1 O2 . 4_44655 2.451(5) 2.381(5) 2.552(6) yes
Gd2 O1 . 5_54455 2.461(6) 2.381(6) 2.558(6) yes
Gd2 O1 . 2_65455 2.462(6) 2.382(6) 2.559(6) yes
Gd2 O1 . 7_55655 2.462(6) 2.382(6) 2.559(6) yes
Gd2 O1 . 4_64655 2.460(6) 2.382(6) 2.559(6) yes
Gd2 O2 . 5_55455 2.458(6) 2.373(6) 2.564(6) yes
Gd2 O2 . 2_64455 2.459(6) 2.373(6) 2.564(6) yes
Gd2 O2 . 7_65655 2.457(6) 2.373(6) 2.565(6) yes
Gd2 O2 . 4_54655 2.458(6) 2.373(6) 2.565(6) yes
